data_4109231
loop_
_publ_author_name
'Sergiy V. Rosokha'
'Jay K. Kochi'

_publ_section_title
;
 Continuum of Outer- and Inner-Sphere Mechanisms for Organic Electron
 Transfer. Steric Modulation of the Precursor Complex in Paramagnetic
 (Ion-Radical) Self-Exchanges
;
_journal_name_full 'Journal of the American Chemical Society'
_journal_page_first 3683
_journal_page_last 3697
_journal_paper_doi 10.1021/ja069149m
_journal_volume 129
_journal_year 2007
_chemical_formula_moiety 'C13 H36 B11, C23 H31 N S, C7 H8 '
_chemical_formula_sum 'C43 H75 B11 N S'
_chemical_formula_weight 757.01
_chemical_name_systematic
; 
 ? 
;
_space_group_IT_number 14
_symmetry_cell_setting monoclinic
_symmetry_space_group_name_Hall '-P 2ybc'
_symmetry_space_group_name_H-M 'P 1 21/c 1'
_atom_sites_solution_hydrogens geom
_atom_sites_solution_primary direct
_atom_sites_solution_secondary difmap
_audit_creation_method SHELXL-97
_cell_angle_alpha 90.00
_cell_angle_beta 101.11(7)
_cell_angle_gamma 90.00
_cell_formula_units_Z 4
_cell_length_a 13.88(3)
_cell_length_b 12.98(3)
_cell_length_c 27.59(4)
_cell_measurement_reflns_used 156
_cell_measurement_temperature 173(2)
_cell_measurement_theta_max 18.03
_cell_measurement_theta_min 2.75
_cell_volume 4878(17)
_computing_cell_refinement 'SAINT V6.28 (BrukerAXS, 1997-2001)'
_computing_data_collection 'SMART V5.630 (BrukerAXS, 1997-2001)'
_computing_data_reduction 'SAINT & SADABS V2.06 (Sheldrick, 2000)'
_computing_molecular_graphics 'XP V5.06 (BrukerAXS, 1997-99)'
_computing_publication_material 'SHELXL-93, XCIF V5.05 (BrukerAXS, 1997-99)'
_computing_structure_refinement 'SHELXTL v. 6.14 (Sheldrick, 2001)'
_computing_structure_solution 'SHELXTL v. 6.14 (Sheldrick, 2001)'
_diffrn_ambient_temperature 173(2)
_diffrn_measured_fraction_theta_full 0.978
_diffrn_measured_fraction_theta_max 0.978
_diffrn_measurement_device 'Siemens SMART'
_diffrn_measurement_method
;
\w-scan, frame range 0.3 deg, hemisphere
;
_diffrn_radiation_monochromator graphite
_diffrn_radiation_source 'fine-focus sealed tube'
_diffrn_radiation_type MoK\a
_diffrn_radiation_wavelength 0.71073
_diffrn_reflns_av_R_equivalents 0.1000
_diffrn_reflns_av_sigmaI/netI 0.1394
_diffrn_reflns_limit_h_max 19
_diffrn_reflns_limit_h_min -19
_diffrn_reflns_limit_k_max 18
_diffrn_reflns_limit_k_min -18
_diffrn_reflns_limit_l_max 38
_diffrn_reflns_limit_l_min -38
_diffrn_reflns_number 70416
_diffrn_reflns_theta_full 29.98
_diffrn_reflns_theta_max 29.98
_diffrn_reflns_theta_min 1.49
_diffrn_standards_decay_% 0
_diffrn_standards_interval_count 0
_diffrn_standards_interval_time 0
_diffrn_standards_number none
_exptl_absorpt_coefficient_mu 0.096
_exptl_absorpt_correction_type none
_exptl_crystal_colour violet
_exptl_crystal_density_diffrn 1.031
_exptl_crystal_description block
_exptl_crystal_F_000 1644
_exptl_crystal_size_max 0.30
_exptl_crystal_size_mid 0.30
_exptl_crystal_size_min 0.20
_refine_diff_density_max 0.398
_refine_diff_density_min -0.231
_refine_diff_density_rms 0.047
_refine_ls_extinction_method none
_refine_ls_goodness_of_fit_ref 0.829
_refine_ls_hydrogen_treatment constr
_refine_ls_matrix_type full
_refine_ls_number_parameters 526
_refine_ls_number_reflns 13900
_refine_ls_number_restraints 0
_refine_ls_restrained_S_all 0.829
_refine_ls_R_factor_all 0.1510
_refine_ls_R_factor_gt 0.0594
_refine_ls_shift/su_max 0.013
_refine_ls_shift/su_mean 0.000
_refine_ls_structure_factor_coef Fsqd
_refine_ls_weighting_details 'calc w=1/[\s^2^(Fo^2^)+(0.0670P)^2^+0.0000P] where P=(Fo^2^+2Fc^2^)/3'
_refine_ls_weighting_scheme calc
_refine_ls_wR_factor_gt 0.1338
_refine_ls_wR_factor_ref 0.1555
_reflns_number_gt 5603
_reflns_number_total 13900
_reflns_threshold_expression >2sigma(I)
_cod_data_source_file ja069149msi20061220_055619.cif
_cod_data_source_block ros45
_cod_original_cell_volume 4879(16)
_cod_original_sg_symbol_H-M 'P 21/c'
_cod_database_code 4109231

loop_
_symmetry_equiv_pos_as_xyz
'x, y, z'
'-x, y+1/2, -z+1/2'
'-x, -y, -z'
'x, -y-1/2, z-1/2'

loop_
_atom_site_label
_atom_site_type_symbol
_atom_site_fract_x
_atom_site_fract_y
_atom_site_fract_z
_atom_site_U_iso_or_equiv
_atom_site_adp_type
_atom_site_occupancy
_atom_site_symmetry_multiplicity
_atom_site_calc_flag
_atom_site_refinement_flags
N1 N 0.11740(12) 0.29633(12) 0.14812(5) 0.0292(4) Uani 1 1 d .
S1 S 0.06983(4) 0.22310(5) 0.038546(18) 0.03808(16) Uani 1 1 d .
C1 C -0.10450(16) 0.14131(17) 0.15450(8) 0.0387(5) Uani 1 1 d .
H1 H -0.1440 0.1260 0.1781 0.046 Uiso 1 1 calc R
C2 C -0.02569(15) 0.20571(16) 0.16775(7) 0.0357(5) Uani 1 1 d .
H2 H -0.0113 0.2324 0.2004 0.043 Uiso 1 1 calc R
C3 C 0.03497(14) 0.23357(15) 0.13407(7) 0.0280(4) Uani 1 1 d .
C4 C 0.00850(14) 0.19174(15) 0.08570(7) 0.0295(5) Uani 1 1 d .
C5 C -0.07191(15) 0.12471(16) 0.07308(7) 0.0331(5) Uani 1 1 d .
H5 H -0.0873 0.0978 0.0405 0.040 Uiso 1 1 calc R
C6 C -0.12941(15) 0.09669(16) 0.10681(7) 0.0348(5) Uani 1 1 d .
C7 C -0.21611(16) 0.02154(18) 0.09426(8) 0.0417(6) Uani 1 1 d .
C8 C -0.2175(2) -0.0335(2) 0.04526(10) 0.0827(10) Uani 1 1 d .
H8A H -0.2250 0.0173 0.0185 0.124 Uiso 1 1 calc R
H8B H -0.2726 -0.0820 0.0390 0.124 Uiso 1 1 calc R
H8C H -0.1558 -0.0712 0.0468 0.124 Uiso 1 1 calc R
C9 C -0.2097(2) -0.0597(2) 0.13525(10) 0.0668(8) Uani 1 1 d .
H9A H -0.2620 -0.1107 0.1258 0.100 Uiso 1 1 calc R
H9B H -0.2172 -0.0261 0.1661 0.100 Uiso 1 1 calc R
H9C H -0.1457 -0.0942 0.1399 0.100 Uiso 1 1 calc R
C10 C -0.31158(18) 0.0838(2) 0.09111(11) 0.0699(8) Uani 1 1 d .
H10A H -0.3139 0.1387 0.0665 0.105 Uiso 1 1 calc R
H10B H -0.3134 0.1143 0.1234 0.105 Uiso 1 1 calc R
H10C H -0.3682 0.0381 0.0814 0.105 Uiso 1 1 calc R
C11 C 0.36539(16) 0.33262(15) 0.11866(8) 0.0348(5) Uani 1 1 d .
H11 H 0.4292 0.3515 0.1356 0.042 Uiso 1 1 calc R
C12 C 0.29063(15) 0.32731(16) 0.14481(7) 0.0345(5) Uani 1 1 d .
H12 H 0.3038 0.3438 0.1790 0.041 Uiso 1 1 calc R
C13 C 0.19482(14) 0.29791(14) 0.12204(7) 0.0274(4) Uani 1 1 d .
C14 C 0.18036(14) 0.27042(15) 0.07120(7) 0.0290(5) Uani 1 1 d .
C15 C 0.25722(15) 0.27952(15) 0.04533(7) 0.0322(5) Uani 1 1 d .
H15 H 0.2448 0.2634 0.0111 0.039 Uiso 1 1 calc R
C16 C 0.35071(15) 0.31099(15) 0.06751(7) 0.0311(5) Uani 1 1 d .
C17 C 0.43312(16) 0.31768(18) 0.03818(8) 0.0424(6) Uani 1 1 d .
C18 C 0.4524(2) 0.2090(3) 0.02059(15) 0.1231(16) Uani 1 1 d .
H18A H 0.3926 0.1822 -0.0004 0.185 Uiso 1 1 calc R
H18B H 0.4718 0.1637 0.0493 0.185 Uiso 1 1 calc R
H18C H 0.5053 0.2114 0.0017 0.185 Uiso 1 1 calc R
C19 C 0.4009(2) 0.3872(4) -0.00597(12) 0.154(2) Uani 1 1 d .
H19A H 0.3853 0.4557 0.0054 0.231 Uiso 1 1 calc R
H19B H 0.3425 0.3580 -0.0272 0.231 Uiso 1 1 calc R
H19C H 0.4539 0.3930 -0.0247 0.231 Uiso 1 1 calc R
C20 C 0.52885(18) 0.3574(2) 0.06825(10) 0.0714(9) Uani 1 1 d .
H20A H 0.5791 0.3579 0.0477 0.107 Uiso 1 1 calc R
H20B H 0.5500 0.3125 0.0969 0.107 Uiso 1 1 calc R
H20C H 0.5194 0.4276 0.0796 0.107 Uiso 1 1 calc R
C21 C 0.12849(16) 0.36405(16) 0.19352(7) 0.0372(5) Uani 1 1 d .
H21 H 0.1812 0.4149 0.1902 0.045 Uiso 1 1 d .
C22 C 0.16866(18) 0.30345(19) 0.24131(8) 0.0516(7) Uani 1 1 d .
H22A H 0.1157 0.2628 0.2507 0.077 Uiso 1 1 calc R
H22B H 0.1945 0.3518 0.2679 0.077 Uiso 1 1 calc R
H22C H 0.2213 0.2573 0.2357 0.077 Uiso 1 1 calc R
C23 C 0.03637(17) 0.42903(17) 0.19476(9) 0.0488(6) Uani 1 1 d .
H23A H 0.0119 0.4583 0.1619 0.073 Uiso 1 1 calc R
H23B H 0.0529 0.4849 0.2188 0.073 Uiso 1 1 calc R
H23C H -0.0144 0.3853 0.2043 0.073 Uiso 1 1 calc R
C24 C 0.1212(2) 0.1017(2) 0.41611(12) 0.0729(9) Uani 1 1 d .
H24 H 0.0970 0.1700 0.4104 0.087 Uiso 1 1 calc R
C25 C 0.0918(2) 0.0419(3) 0.45246(12) 0.0823(10) Uani 1 1 d .
H25 H 0.0480 0.0696 0.4716 0.099 Uiso 1 1 calc R
C26 C 0.1256(2) -0.0565(3) 0.46077(11) 0.0761(9) Uani 1 1 d .
H26 H 0.1055 -0.0968 0.4858 0.091 Uiso 1 1 calc R
C27 C 0.1885(2) -0.0974(2) 0.43318(9) 0.0604(7) Uani 1 1 d .
H27 H 0.2116 -0.1661 0.4389 0.073 Uiso 1 1 calc R
C28 C 0.21832(18) -0.03836(19) 0.39702(8) 0.0488(6) Uani 1 1 d .
H28 H 0.2619 -0.0673 0.3780 0.059 Uiso 1 1 calc R
C29 C 0.1860(2) 0.0622(2) 0.38788(9) 0.0545(7) Uani 1 1 d .
C30 C 0.2196(3) 0.1260(3) 0.34819(12) 0.1064(13) Uani 1 1 d .
H30A H 0.2905 0.1174 0.3506 0.160 Uiso 1 1 calc R
H30B H 0.2048 0.1988 0.3527 0.160 Uiso 1 1 calc R
H30C H 0.1852 0.1030 0.3156 0.160 Uiso 1 1 calc R
B1 B 0.2907(2) 0.8241(2) 0.22611(9) 0.0396(6) Uani 1 1 d .
B2 B 0.40257(19) 0.7867(2) 0.20779(9) 0.0412(6) Uani 1 1 d .
B3 B 0.4032(2) 0.8422(2) 0.14861(10) 0.0422(7) Uani 1 1 d .
B4 B 0.2924(2) 0.9145(2) 0.13026(9) 0.0396(6) Uani 1 1 d .
B5 B 0.22292(19) 0.9042(2) 0.17835(9) 0.0393(6) Uani 1 1 d .
B6 B 0.30171(18) 0.69868(18) 0.20167(8) 0.0326(6) Uani 1 1 d .
B7 B 0.19008(18) 0.77116(19) 0.18333(8) 0.0344(6) Uani 1 1 d .
B8 B 0.19147(18) 0.82740(19) 0.12386(9) 0.0347(6) Uani 1 1 d .
B9 B 0.30348(18) 0.78945(19) 0.10546(9) 0.0348(6) Uani 1 1 d .
B10 B 0.37185(18) 0.70955(19) 0.15340(9) 0.0354(6) Uani 1 1 d .
B11 B 0.24037(17) 0.70000(18) 0.13794(8) 0.0308(5) Uani 1 1 d .
C31 C 0.34977(17) 0.90711(16) 0.19177(8) 0.0435(6) Uani 1 1 d .
C32 C 0.4004(2) 1.0053(2) 0.21685(10) 0.0745(9) Uani 1 1 d .
H32A H 0.4070 1.0563 0.1915 0.112 Uiso 1 1 calc R
H32B H 0.4655 0.9874 0.2356 0.112 Uiso 1 1 calc R
H32C H 0.3605 1.0342 0.2392 0.112 Uiso 1 1 calc R
C33 C 0.2881(2) 0.8471(2) 0.28326(8) 0.0665(8) Uani 1 1 d .
H33A H 0.3335 0.9034 0.2952 0.100 Uiso 1 1 calc R
H33B H 0.3079 0.7850 0.3029 0.100 Uiso 1 1 calc R
H33C H 0.2214 0.8667 0.2864 0.100 Uiso 1 1 calc R
C34 C 0.50236(19) 0.7773(2) 0.24793(10) 0.0658(8) Uani 1 1 d .
H34A H 0.5478 0.7309 0.2355 0.099 Uiso 1 1 calc R
H34B H 0.4879 0.7496 0.2788 0.099 Uiso 1 1 calc R
H34C H 0.5324 0.8455 0.2540 0.099 Uiso 1 1 calc R
C35 C 0.5038(2) 0.8817(2) 0.13450(11) 0.0752(9) Uani 1 1 d .
H35A H 0.5249 0.9453 0.1526 0.113 Uiso 1 1 calc R
H35B H 0.4935 0.8952 0.0989 0.113 Uiso 1 1 calc R
H35C H 0.5546 0.8289 0.1433 0.113 Uiso 1 1 calc R
C36 C 0.2915(2) 1.02039(19) 0.10006(9) 0.0668(8) Uani 1 1 d .
H36A H 0.3121 1.0771 0.1232 0.100 Uiso 1 1 calc R
H36B H 0.2250 1.0337 0.0816 0.100 Uiso 1 1 calc R
H36C H 0.3368 1.0149 0.0770 0.100 Uiso 1 1 calc R
C37 C 0.1584(2) 0.9999(2) 0.19080(10) 0.0682(8) Uani 1 1 d .
H37A H 0.1479 0.9937 0.2248 0.102 Uiso 1 1 calc R
H37B H 0.0949 0.9999 0.1680 0.102 Uiso 1 1 calc R
H37C H 0.1931 1.0643 0.1872 0.102 Uiso 1 1 calc R
C38 C 0.30678(18) 0.59737(17) 0.23598(8) 0.0504(6) Uani 1 1 d .
H38A H 0.3482 0.6114 0.2683 0.076 Uiso 1 1 calc R
H38B H 0.3347 0.5400 0.2201 0.076 Uiso 1 1 calc R
H38C H 0.2405 0.5792 0.2404 0.076 Uiso 1 1 calc R
C39 C 0.08900(18) 0.7395(2) 0.19991(9) 0.0578(7) Uani 1 1 d .
H39A H 0.1037 0.7023 0.2314 0.087 Uiso 1 1 calc R
H39B H 0.0505 0.6951 0.1746 0.087 Uiso 1 1 calc R
H39C H 0.0513 0.8017 0.2038 0.087 Uiso 1 1 calc R
C40 C 0.09178(18) 0.84799(19) 0.08393(9) 0.0576(7) Uani 1 1 d .
H40A H 0.0986 0.9116 0.0658 0.086 Uiso 1 1 calc R
H40B H 0.0365 0.8547 0.1011 0.086 Uiso 1 1 calc R
H40C H 0.0798 0.7901 0.0607 0.086 Uiso 1 1 calc R
C41 C 0.3096(2) 0.7734(2) 0.04815(8) 0.0585(7) Uani 1 1 d .
H41A H 0.2436 0.7780 0.0278 0.088 Uiso 1 1 calc R
H41B H 0.3375 0.7054 0.0438 0.088 Uiso 1 1 calc R
H41C H 0.3514 0.8269 0.0380 0.088 Uiso 1 1 calc R
C42 C 0.44327(18) 0.61901(19) 0.14146(10) 0.0603(7) Uani 1 1 d .
H42A H 0.4967 0.6490 0.1275 0.090 Uiso 1 1 calc R
H42B H 0.4058 0.5710 0.1176 0.090 Uiso 1 1 calc R
H42C H 0.4707 0.5821 0.1720 0.090 Uiso 1 1 calc R
C43 C 0.18723(16) 0.59898(16) 0.11109(8) 0.0426(6) Uani 1 1 d .
H43A H 0.1758 0.6084 0.0752 0.064 Uiso 1 1 calc R
H43B H 0.1243 0.5885 0.1215 0.064 Uiso 1 1 calc R
H43C H 0.2293 0.5387 0.1203 0.064 Uiso 1 1 calc R

loop_
_atom_site_aniso_label
_atom_site_aniso_U_11
_atom_site_aniso_U_22
_atom_site_aniso_U_33
_atom_site_aniso_U_23
_atom_site_aniso_U_13
_atom_site_aniso_U_12
N1 0.0338(10) 0.0311(10) 0.0229(8) -0.0012(7) 0.0062(7) -0.0029(8)
S1 0.0336(3) 0.0604(4) 0.0203(2) -0.0007(3) 0.0052(2) -0.0124(3)
C1 0.0433(14) 0.0469(14) 0.0302(12) 0.0022(10) 0.0177(10) -0.0058(11)
C2 0.0439(13) 0.0405(13) 0.0253(11) -0.0024(10) 0.0131(10) -0.0058(11)
C3 0.0314(11) 0.0285(11) 0.0249(10) 0.0018(9) 0.0071(9) 0.0012(9)
C4 0.0307(11) 0.0369(12) 0.0216(10) 0.0029(9) 0.0068(8) -0.0009(9)
C5 0.0361(12) 0.0412(13) 0.0217(10) 0.0007(9) 0.0051(9) -0.0041(10)
C6 0.0343(12) 0.0359(12) 0.0352(12) 0.0028(10) 0.0095(10) -0.0020(10)
C7 0.0387(14) 0.0507(15) 0.0361(13) 0.0016(11) 0.0085(10) -0.0142(11)
C8 0.082(2) 0.103(2) 0.0679(19) -0.0323(18) 0.0255(17) -0.0621(19)
C9 0.0715(19) 0.0508(16) 0.0754(19) 0.0177(14) 0.0072(15) -0.0221(14)
C10 0.0399(16) 0.082(2) 0.087(2) 0.0189(17) 0.0091(14) -0.0127(15)
C11 0.0310(12) 0.0339(12) 0.0369(12) -0.0017(10) 0.0003(10) -0.0053(10)
C12 0.0377(13) 0.0370(12) 0.0278(11) -0.0035(9) 0.0037(10) -0.0027(10)
C13 0.0323(12) 0.0257(11) 0.0251(10) 0.0009(8) 0.0078(9) -0.0005(9)
C14 0.0302(11) 0.0295(11) 0.0273(10) 0.0015(9) 0.0056(9) -0.0029(9)
C15 0.0358(12) 0.0379(12) 0.0238(10) 0.0019(9) 0.0075(9) -0.0026(10)
C16 0.0313(12) 0.0291(11) 0.0334(11) 0.0058(9) 0.0075(9) -0.0004(9)
C17 0.0304(12) 0.0580(15) 0.0411(13) 0.0004(12) 0.0124(10) -0.0088(11)
C18 0.085(3) 0.129(3) 0.181(4) -0.086(3) 0.089(3) -0.037(2)
C19 0.047(2) 0.316(6) 0.099(3) 0.134(4) 0.0171(18) -0.007(3)
C20 0.0417(16) 0.104(2) 0.0719(19) -0.0095(17) 0.0190(14) -0.0227(16)
C21 0.0476(14) 0.0378(13) 0.0277(11) -0.0098(10) 0.0111(10) -0.0081(11)
C22 0.0652(17) 0.0626(17) 0.0260(12) -0.0065(11) 0.0068(11) -0.0060(13)
C23 0.0594(16) 0.0377(13) 0.0548(15) -0.0083(12) 0.0249(13) -0.0017(12)
C24 0.070(2) 0.0628(19) 0.076(2) -0.0265(17) -0.0105(17) 0.0234(16)
C25 0.063(2) 0.115(3) 0.073(2) -0.037(2) 0.0240(17) 0.004(2)
C26 0.080(2) 0.100(3) 0.0546(18) -0.0121(18) 0.0302(17) -0.025(2)
C27 0.075(2) 0.0566(17) 0.0477(16) 0.0010(14) 0.0068(14) 0.0042(15)
C28 0.0567(16) 0.0556(16) 0.0347(13) -0.0034(12) 0.0104(12) 0.0105(13)
C29 0.0690(18) 0.0533(17) 0.0362(14) -0.0008(12) -0.0023(13) 0.0036(14)
C30 0.172(4) 0.077(2) 0.072(2) 0.0245(19) 0.029(2) -0.005(2)
B1 0.0531(17) 0.0382(15) 0.0267(13) -0.0004(11) 0.0058(12) -0.0011(13)
B2 0.0420(16) 0.0383(15) 0.0392(15) 0.0004(12) -0.0020(12) -0.0035(13)
B3 0.0440(16) 0.0405(16) 0.0426(15) -0.0019(13) 0.0096(13) -0.0100(13)
B4 0.0529(17) 0.0355(15) 0.0286(13) 0.0014(11) 0.0036(12) -0.0071(13)
B5 0.0494(17) 0.0359(15) 0.0315(13) -0.0029(11) 0.0052(12) 0.0051(13)
B6 0.0402(15) 0.0329(14) 0.0233(12) 0.0000(10) 0.0025(10) -0.0013(11)
B7 0.0394(15) 0.0401(14) 0.0255(12) -0.0003(11) 0.0103(10) 0.0021(12)
B8 0.0396(15) 0.0365(14) 0.0268(12) 0.0006(11) 0.0035(11) 0.0016(12)
B9 0.0416(15) 0.0366(14) 0.0281(12) -0.0004(11) 0.0114(11) -0.0063(12)
B10 0.0350(14) 0.0343(14) 0.0383(14) 0.0001(11) 0.0106(11) -0.0008(11)
B11 0.0366(14) 0.0345(14) 0.0215(11) -0.0003(10) 0.0065(10) -0.0035(11)
C31 0.0590(16) 0.0346(13) 0.0340(12) -0.0049(10) 0.0016(11) -0.0108(12)
C32 0.098(2) 0.0550(17) 0.0626(18) -0.0099(15) -0.0039(16) -0.0217(17)
C33 0.109(2) 0.0627(18) 0.0269(13) -0.0107(12) 0.0095(14) 0.0018(16)
C34 0.0575(17) 0.0612(18) 0.0666(18) 0.0013(15) -0.0185(14) -0.0056(14)
C35 0.0581(18) 0.083(2) 0.087(2) 0.0038(18) 0.0210(16) -0.0247(16)
C36 0.104(2) 0.0464(16) 0.0473(16) 0.0108(13) 0.0085(15) -0.0108(16)
C37 0.089(2) 0.0549(17) 0.0610(18) -0.0084(14) 0.0141(16) 0.0242(16)
C38 0.0664(17) 0.0464(14) 0.0347(13) 0.0078(11) 0.0007(12) -0.0060(13)
C39 0.0543(17) 0.0741(19) 0.0502(15) -0.0004(14) 0.0230(13) 0.0006(14)
C40 0.0594(17) 0.0598(17) 0.0474(15) 0.0091(13) -0.0056(13) 0.0041(14)
C41 0.083(2) 0.0636(17) 0.0355(13) -0.0031(12) 0.0277(13) -0.0127(15)
C42 0.0478(16) 0.0595(17) 0.0762(19) -0.0061(15) 0.0183(14) 0.0074(13)
C43 0.0500(15) 0.0417(14) 0.0342(12) -0.0021(10) 0.0037(10) -0.0095(11)

loop_
_atom_type_symbol
_atom_type_description
_atom_type_scat_dispersion_real
_atom_type_scat_dispersion_imag
_atom_type_scat_source
C C 0.0033 0.0016 'International Tables Vol C Tables 4.2.6.8 and 6.1.1.4'
H H 0.0000 0.0000 'International Tables Vol C Tables 4.2.6.8 and 6.1.1.4'
B B 0.0013 0.0007 'International Tables Vol C Tables 4.2.6.8 and 6.1.1.4'
N N 0.0061 0.0033 'International Tables Vol C Tables 4.2.6.8 and 6.1.1.4'
S S 0.1246 0.1234 'International Tables Vol C Tables 4.2.6.8 and 6.1.1.4'

loop_
_geom_angle_atom_site_label_1
_geom_angle_atom_site_label_2
_geom_angle_atom_site_label_3
_geom_angle
C3 N1 C13 122.22(18)
C3 N1 C21 121.03(17)
C13 N1 C21 116.73(17)
C4 S1 C14 101.91(15)
C2 C1 C6 122.4(2)
C2 C1 H1 118.8
C6 C1 H1 118.8
C1 C2 C3 121.8(2)
C1 C2 H2 119.1
C3 C2 H2 119.1
N1 C3 C2 121.71(19)
N1 C3 C4 122.20(18)
C2 C3 C4 116.1(2)
C5 C4 C3 121.22(18)
C5 C4 S1 116.15(17)
C3 C4 S1 122.60(18)
C6 C5 C4 121.9(2)
C6 C5 H5 119.0
C4 C5 H5 119.0
C5 C6 C1 116.5(2)
C5 C6 C7 122.9(2)
C1 C6 C7 120.60(19)
C8 C7 C6 111.90(19)
C8 C7 C9 108.6(3)
C6 C7 C9 109.8(2)
C8 C7 C10 109.4(2)
C6 C7 C10 107.9(2)
C9 C7 C10 109.2(2)
C7 C8 H8A 109.5
C7 C8 H8B 109.5
H8A C8 H8B 109.5
C7 C8 H8C 109.5
H8A C8 H8C 109.5
H8B C8 H8C 109.5
C7 C9 H9A 109.5
C7 C9 H9B 109.5
H9A C9 H9B 109.5
C7 C9 H9C 109.5
H9A C9 H9C 109.5
H9B C9 H9C 109.5
C7 C10 H10A 109.5
C7 C10 H10B 109.5
H10A C10 H10B 109.5
C7 C10 H10C 109.5
H10A C10 H10C 109.5
H10B C10 H10C 109.5
C12 C11 C16 122.3(2)
C12 C11 H11 118.8
C16 C11 H11 118.8
C11 C12 C13 121.5(2)
C11 C12 H12 119.2
C13 C12 H12 119.2
N1 C13 C12 121.7(2)
N1 C13 C14 121.64(19)
C12 C13 C14 116.66(19)
C15 C14 C13 120.3(2)
C15 C14 S1 116.77(19)
C13 C14 S1 122.90(16)
C16 C15 C14 122.8(2)
C16 C15 H15 118.6
C14 C15 H15 118.6
C15 C16 C11 116.21(19)
C15 C16 C17 121.1(2)
C11 C16 C17 122.6(2)
C19 C17 C20 109.3(3)
C19 C17 C16 109.0(2)
C20 C17 C16 113.4(2)
C19 C17 C18 109.7(3)
C20 C17 C18 107.3(2)
C16 C17 C18 108.1(2)
C17 C18 H18A 109.5
C17 C18 H18B 109.5
H18A C18 H18B 109.5
C17 C18 H18C 109.5
H18A C18 H18C 109.5
H18B C18 H18C 109.5
C17 C19 H19A 109.5
C17 C19 H19B 109.5
H19A C19 H19B 109.5
C17 C19 H19C 109.5
H19A C19 H19C 109.5
H19B C19 H19C 109.5
C17 C20 H20A 109.5
C17 C20 H20B 109.5
H20A C20 H20B 109.5
C17 C20 H20C 109.5
H20A C20 H20C 109.5
H20B C20 H20C 109.5
N1 C21 C23 112.61(19)
N1 C21 C22 111.9(2)
C23 C21 C22 115.18(19)
N1 C21 H21 105.5
C23 C21 H21 105.4
C22 C21 H21 105.2
C21 C22 H22A 109.5
C21 C22 H22B 109.5
H22A C22 H22B 109.5
C21 C22 H22C 109.5
H22A C22 H22C 109.5
H22B C22 H22C 109.5
C21 C23 H23A 109.5
C21 C23 H23B 109.5
H23A C23 H23B 109.5
C21 C23 H23C 109.5
H23A C23 H23C 109.5
H23B C23 H23C 109.5
C25 C24 C29 120.5(3)
C25 C24 H24 119.8
C29 C24 H24 119.8
C26 C25 C24 120.3(3)
C26 C25 H25 119.8
C24 C25 H25 119.8
C25 C26 C27 120.3(3)
C25 C26 H26 119.9
C27 C26 H26 119.9
C26 C27 C28 119.8(3)
C26 C27 H27 120.1
C28 C27 H27 120.1
C27 C28 C29 121.4(2)
C27 C28 H28 119.3
C29 C28 H28 119.3
C28 C29 C24 117.7(3)
C28 C29 C30 120.7(3)
C24 C29 C30 121.5(3)
C29 C30 H30A 109.5
C29 C30 H30B 109.5
H30A C30 H30B 109.5
C29 C30 H30C 109.5
H30A C30 H30C 109.5
H30B C30 H30C 109.5
C33 B1 C31 121.3(2)
C33 B1 B6 123.99(19)
C31 B1 B6 106.0(2)
C33 B1 B7 123.8(2)
C31 B1 B7 105.6(2)
B6 B1 B7 60.67(15)
C33 B1 B2 120.7(2)
C31 B1 B2 59.30(18)
B6 B1 B2 60.15(14)
B7 B1 B2 108.7(2)
C33 B1 B5 120.2(2)
C31 B1 B5 58.51(18)
B6 B1 B5 108.8(2)
B7 B1 B5 60.30(18)
B2 B1 B5 108.1(2)
C34 B2 C31 120.5(2)
C34 B2 B10 124.9(2)
C31 B2 B10 105.6(2)
C34 B2 B3 120.4(2)
C31 B2 B3 58.90(15)
B10 B2 B3 60.03(19)
C34 B2 B6 125.0(2)
C31 B2 B6 105.3(2)
B10 B2 B6 60.48(15)
B3 B2 B6 108.24(18)
C34 B2 B1 120.4(2)
C31 B2 B1 58.92(15)
B10 B2 B1 108.05(19)
B3 B2 B1 107.80(19)
B6 B2 B1 59.64(18)
C35 B3 C31 121.2(2)
C35 B3 B9 124.2(2)
C31 B3 B9 105.4(2)
C35 B3 B2 120.6(2)
C31 B3 B2 59.43(18)
B9 B3 B2 108.4(2)
C35 B3 B10 124.2(2)
C31 B3 B10 105.9(2)
B9 B3 B10 60.64(15)
B2 B3 B10 59.97(15)
C35 B3 B4 120.3(2)
C31 B3 B4 58.82(16)
B9 B3 B4 59.80(19)
B2 B3 B4 108.4(2)
B10 B3 B4 108.5(2)
C36 B4 C31 120.8(2)
C36 B4 B9 125.0(2)
C31 B4 B9 105.57(18)
C36 B4 B8 124.3(2)
C31 B4 B8 105.43(18)
B9 B4 B8 60.52(17)
C36 B4 B5 119.8(2)
C31 B4 B5 58.76(18)
B9 B4 B5 108.42(18)
B8 B4 B5 60.03(16)
C36 B4 B3 121.1(2)
C31 B4 B3 59.07(15)
B9 B4 B3 59.81(16)
B8 B4 B3 108.2(2)
B5 B4 B3 107.9(2)
C37 B5 C31 121.6(2)
C37 B5 B8 123.7(2)
C31 B5 B8 105.43(18)
C37 B5 B4 120.2(2)
C31 B5 B4 58.99(17)
B8 B5 B4 59.80(16)
C37 B5 B1 121.7(2)
C31 B5 B1 59.12(15)
B8 B5 B1 107.6(2)
B4 B5 B1 107.8(2)
C37 B5 B7 124.5(2)
C31 B5 B7 105.49(17)
B8 B5 B7 60.25(16)
B4 B5 B7 108.00(17)
B1 B5 B7 59.52(16)
C38 B6 B1 121.4(2)
C38 B6 B2 121.3(2)
B1 B6 B2 60.20(18)
C38 B6 B11 122.66(19)
B1 B6 B11 107.60(17)
B2 B6 B11 107.48(18)
C38 B6 B7 121.9(2)
B1 B6 B7 59.78(16)
B2 B6 B7 108.0(2)
B11 B6 B7 60.05(14)
C38 B6 B10 121.95(19)
B1 B6 B10 107.84(18)
B2 B6 B10 59.66(16)
B11 B6 B10 59.88(18)
B7 B6 B10 108.06(19)
C39 B7 B1 121.7(2)
C39 B7 B5 120.96(19)
B1 B7 B5 60.17(15)
C39 B7 B8 121.7(2)
B1 B7 B8 107.6(2)
B5 B7 B8 59.56(14)
C39 B7 B6 122.5(2)
B1 B7 B6 59.55(18)
B5 B7 B6 107.8(2)
B8 B7 B6 107.97(18)
C39 B7 B11 122.8(2)
B1 B7 B11 107.4(2)
B5 B7 B11 107.54(19)
B8 B7 B11 60.03(17)
B6 B7 B11 59.97(16)
C40 B8 B4 121.1(2)
C40 B8 B5 121.3(2)
B4 B8 B5 60.17(16)
C40 B8 B9 121.8(2)
B4 B8 B9 59.66(19)
B5 B8 B9 107.85(19)
C40 B8 B7 122.0(2)
B4 B8 B7 108.26(18)
B5 B8 B7 60.20(19)
B9 B8 B7 107.97(18)
C40 B8 B11 122.44(19)
B4 B8 B11 107.7(2)
B5 B8 B11 108.07(19)
B9 B8 B11 59.87(14)
B7 B8 B11 60.05(14)
C41 B9 B4 121.30(19)
C41 B9 B3 121.6(2)
B4 B9 B3 60.38(16)
C41 B9 B11 121.9(2)
B4 B9 B11 108.1(2)
B3 B9 B11 107.8(2)
C41 B9 B8 121.6(2)
B4 B9 B8 59.82(14)
B3 B9 B8 108.1(2)
B11 B9 B8 60.23(17)
C41 B9 B10 121.7(2)
B4 B9 B10 108.4(2)
B3 B9 B10 59.87(19)
B11 B9 B10 59.98(17)
B8 B9 B10 108.25(19)
C42 B10 B2 121.6(2)
C42 B10 B3 121.3(2)
B2 B10 B3 60.00(16)
C42 B10 B11 122.5(2)
B2 B10 B11 107.78(18)
B3 B10 B11 107.45(17)
C42 B10 B6 122.4(2)
B2 B10 B6 59.86(16)
B3 B10 B6 107.72(17)
B11 B10 B6 60.05(16)
C42 B10 B9 121.9(2)
B2 B10 B9 107.5(2)
B3 B10 B9 59.49(16)
B11 B10 B9 59.85(15)
B6 B10 B9 107.7(2)
C43 B11 B9 121.4(2)
C43 B11 B10 121.26(19)
B9 B11 B10 60.17(15)
C43 B11 B6 121.96(18)
B9 B11 B6 108.01(19)
B10 B11 B6 60.07(15)
C43 B11 B8 121.8(2)
B9 B11 B8 59.90(17)
B10 B11 B8 108.14(18)
B6 B11 B8 107.89(16)
C43 B11 B7 122.1(2)
B9 B11 B7 107.9(2)
B10 B11 B7 108.16(18)
B6 B11 B7 59.98(16)
B8 B11 B7 59.92(15)
C32 C31 B5 117.9(2)
C32 C31 B4 118.3(2)
B5 C31 B4 62.25(16)
C32 C31 B3 119.2(2)
B5 C31 B3 113.24(18)
B4 C31 B3 62.11(18)
C32 C31 B1 119.1(2)
B5 C31 B1 62.36(16)
B4 C31 B1 113.06(19)
B3 C31 B1 112.4(2)
C32 C31 B2 119.4(2)
B5 C31 B2 113.29(18)
B4 C31 B2 112.87(17)
B3 C31 B2 61.68(17)
B1 C31 B2 61.78(18)
C31 C32 H32A 109.5
C31 C32 H32B 109.5
H32A C32 H32B 109.5
C31 C32 H32C 109.5
H32A C32 H32C 109.5
H32B C32 H32C 109.5
B1 C33 H33A 109.5
B1 C33 H33B 109.5
H33A C33 H33B 109.5
B1 C33 H33C 109.5
H33A C33 H33C 109.5
H33B C33 H33C 109.5
B2 C34 H34A 109.5
B2 C34 H34B 109.5
H34A C34 H34B 109.5
B2 C34 H34C 109.5
H34A C34 H34C 109.5
H34B C34 H34C 109.5
B3 C35 H35A 109.5
B3 C35 H35B 109.5
H35A C35 H35B 109.5
B3 C35 H35C 109.5
H35A C35 H35C 109.5
H35B C35 H35C 109.5
B4 C36 H36A 109.5
B4 C36 H36B 109.5
H36A C36 H36B 109.5
B4 C36 H36C 109.5
H36A C36 H36C 109.5
H36B C36 H36C 109.5
B5 C37 H37A 109.5
B5 C37 H37B 109.5
H37A C37 H37B 109.5
B5 C37 H37C 109.5
H37A C37 H37C 109.5
H37B C37 H37C 109.5
B6 C38 H38A 109.5
B6 C38 H38B 109.5
H38A C38 H38B 109.5
B6 C38 H38C 109.5
H38A C38 H38C 109.5
H38B C38 H38C 109.5
B7 C39 H39A 109.5
B7 C39 H39B 109.5
H39A C39 H39B 109.5
B7 C39 H39C 109.5
H39A C39 H39C 109.5
H39B C39 H39C 109.5
B8 C40 H40A 109.5
B8 C40 H40B 109.5
H40A C40 H40B 109.5
B8 C40 H40C 109.5
H40A C40 H40C 109.5
H40B C40 H40C 109.5
B9 C41 H41A 109.5
B9 C41 H41B 109.5
H41A C41 H41B 109.5
B9 C41 H41C 109.5
H41A C41 H41C 109.5
H41B C41 H41C 109.5
B10 C42 H42A 109.5
B10 C42 H42B 109.5
H42A C42 H42B 109.5
B10 C42 H42C 109.5
H42A C42 H42C 109.5
H42B C42 H42C 109.5
B11 C43 H43A 109.5
B11 C43 H43B 109.5
H43A C43 H43B 109.5
B11 C43 H43C 109.5
H43A C43 H43C 109.5
H43B C43 H43C 109.5

loop_
_geom_bond_atom_site_label_1
_geom_bond_atom_site_label_2
_geom_bond_distance
N1 C3 1.397(3)
N1 C13 1.404(3)
N1 C21 1.513(3)
S1 C4 1.735(3)
S1 C14 1.735(3)
C1 C2 1.369(3)
C1 C6 1.418(3)
C1 H1 0.9500
C2 C3 1.416(3)
C2 H2 0.9500
C3 C4 1.422(3)
C4 C5 1.405(3)
C5 C6 1.386(3)
C5 H5 0.9500
C6 C7 1.536(4)
C7 C8 1.526(4)
C7 C9 1.537(4)
C7 C10 1.541(4)
C8 H8A 0.9800
C8 H8B 0.9800
C8 H8C 0.9800
C9 H9A 0.9800
C9 H9B 0.9800
C9 H9C 0.9800
C10 H10A 0.9800
C10 H10B 0.9800
C10 H10C 0.9800
C11 C12 1.375(3)
C11 C16 1.415(3)
C11 H11 0.9500
C12 C13 1.410(3)
C12 H12 0.9500
C13 C14 1.424(3)
C14 C15 1.399(3)
C15 C16 1.386(3)
C15 H15 0.9500
C16 C17 1.526(3)
C17 C19 1.513(4)
C17 C20 1.515(4)
C17 C18 1.533(5)
C18 H18A 0.9800
C18 H18B 0.9800
C18 H18C 0.9800
C19 H19A 0.9800
C19 H19B 0.9800
C19 H19C 0.9800
C20 H20A 0.9800
C20 H20B 0.9800
C20 H20C 0.9800
C21 C23 1.538(4)
C21 C22 1.544(3)
C21 H21 1.0022
C22 H22A 0.9800
C22 H22B 0.9800
C22 H22C 0.9800
C23 H23A 0.9800
C23 H23B 0.9800
C23 H23C 0.9800
C24 C25 1.390(4)
C24 C29 1.396(4)
C24 H24 0.9500
C25 C26 1.364(5)
C25 H25 0.9500
C26 C27 1.372(4)
C26 H26 0.9500
C27 C28 1.383(4)
C27 H27 0.9500
C28 C29 1.387(4)
C28 H28 0.9500
C29 C30 1.517(4)
C30 H30A 0.9800
C30 H30B 0.9800
C30 H30C 0.9800
B1 C33 1.612(4)
B1 C31 1.740(4)
B1 B6 1.780(5)
B1 B7 1.784(4)
B1 B2 1.790(5)
B1 B5 1.796(4)
B2 C34 1.603(4)
B2 C31 1.747(5)
B2 B10 1.786(4)
B2 B3 1.786(4)
B2 B6 1.789(4)
B3 C35 1.605(4)
B3 C31 1.738(4)
B3 B9 1.780(4)
B3 B10 1.787(5)
B3 B4 1.790(5)
B4 C36 1.606(4)
B4 C31 1.733(4)
B4 B9 1.780(5)
B4 B8 1.783(4)
B4 B5 1.789(4)
B5 C37 1.606(4)
B5 C31 1.729(5)
B5 B8 1.787(4)
B5 B7 1.798(5)
B6 C38 1.614(4)
B6 B11 1.800(4)
B6 B7 1.800(4)
B6 B10 1.801(4)
B7 C39 1.611(4)
B7 B8 1.799(4)
B7 B11 1.802(4)
B8 C40 1.616(4)
B8 B9 1.795(4)
B8 B11 1.801(5)
B9 C41 1.613(4)
B9 B11 1.795(4)
B9 B10 1.801(4)
B10 C42 1.612(4)
B10 B11 1.797(5)
B11 C43 1.613(4)
C31 C32 1.552(4)
C32 H32A 0.9800
C32 H32B 0.9800
C32 H32C 0.9800
C33 H33A 0.9800
C33 H33B 0.9800
C33 H33C 0.9800
C34 H34A 0.9800
C34 H34B 0.9800
C34 H34C 0.9800
C35 H35A 0.9800
C35 H35B 0.9800
C35 H35C 0.9800
C36 H36A 0.9800
C36 H36B 0.9800
C36 H36C 0.9800
C37 H37A 0.9800
C37 H37B 0.9800
C37 H37C 0.9800
C38 H38A 0.9800
C38 H38B 0.9800
C38 H38C 0.9800
C39 H39A 0.9800
C39 H39B 0.9800
C39 H39C 0.9800
C40 H40A 0.9800
C40 H40B 0.9800
C40 H40C 0.9800
C41 H41A 0.9800
C41 H41B 0.9800
C41 H41C 0.9800
C42 H42A 0.9800
C42 H42B 0.9800
C42 H42C 0.9800
C43 H43A 0.9800
C43 H43B 0.9800
C43 H43C 0.9800
